data_1559647
loop_
_publ_author_name
'Jornet-Moll\'a, Ver\'onica'
'Gim\'enez-Saiz, Carlos'
'Ca\~nadillas-Delgado, Laura'
'Yufit, Dmitry S.'
'Howard, Judith A. K.'
'Romero, Francisco M.'

_publ_section_title
;
 Interplay between spin crossover and proton migration along short strong
 hydrogen bonds.
;
_journal_issue 3
_journal_name_full 'Chemical science'
_journal_page_first 1038
_journal_page_last 1053
_journal_paper_doi 10.1039/d0sc04918b
_journal_volume 12
_journal_year 2020
_chemical_formula_moiety 'C22 H18 Fe N10 2+, C12 H9 N2 O6 1-, C6 H4 N O3 1-, 5(H2 O)'
_chemical_formula_sum 'C40 H41 Fe N13 O14'
_chemical_formula_weight 983.71
_space_group_crystal_system triclinic
_space_group_IT_number 2
_space_group_name_Hall '-P 1'
_space_group_name_H-M_alt 'P -1'
_atom_sites_solution_hydrogens difmap
_atom_sites_solution_primary difmap
_atom_sites_solution_secondary difmap
_audit_creation_method SHELXL-2018/3
_audit_update_record
;
2020-02-21 deposited with the CCDC.	2020-11-23 downloaded from the CCDC.
;
_cell_angle_alpha 76.876(2)
_cell_angle_beta 85.729(2)
_cell_angle_gamma 110.376(2)
_cell_formula_units_Z 2
_cell_length_a 9.9677(4)
_cell_length_b 13.5502(5)
_cell_length_c 17.0822(5)
_cell_measurement_reflns_used 3410
_cell_measurement_temperature 95(1)
_cell_measurement_theta_max 60.021
_cell_measurement_theta_min 5.329
_cell_volume 2076.34(13)
_computing_cell_refinement 'PFIND and DIRAX programs'
_computing_data_collection 'The NOMAD software from ILL '
_computing_data_reduction 'RETREAT and RAFD19 programs'
_computing_structure_refinement 'SHELXL-2018/3 (Sheldrick, 2018)'
_computing_structure_solution 'SHELXS-97 (Sheldrick, 1997)'
_diffrn_ambient_temperature 95(1)
_diffrn_detector_area_resol_mean '1.56 mm vert. 2.5 mm hor.'
_diffrn_measured_fraction_theta_full 0.853
_diffrn_measured_fraction_theta_max 0.853
_diffrn_measurement_device_type 'D19 position-sensitive detector diffractometer'
_diffrn_measurement_method 'omega step-scans'
_diffrn_radiation_monochromator 'copper 220'
_diffrn_radiation_type neutrons
_diffrn_radiation_wavelength 1.45510
_diffrn_reflns_av_R_equivalents 0.0417
_diffrn_reflns_av_unetI/netI 0.0319
_diffrn_reflns_Laue_measured_fraction_full 0.853
_diffrn_reflns_Laue_measured_fraction_max 0.853
_diffrn_reflns_limit_h_max 2
_diffrn_reflns_limit_h_min -10
_diffrn_reflns_limit_k_max 16
_diffrn_reflns_limit_k_min -15
_diffrn_reflns_limit_l_max 20
_diffrn_reflns_limit_l_min -20
_diffrn_reflns_number 12460
_diffrn_reflns_point_group_measured_fraction_full 0.853
_diffrn_reflns_point_group_measured_fraction_max 0.853
_diffrn_reflns_theta_full 60.800
_diffrn_reflns_theta_max 60.800
_diffrn_reflns_theta_min 4.530
_diffrn_source 'neutron source'
_diffrn_source_power 57MW
_diffrn_source_type 'ILL High Flux Reactor, beam H11'
_exptl_absorpt_coefficient_mu 0.194
_exptl_absorpt_correction_type numerical
_exptl_absorpt_process_details
; 
Absorption corretion done through d19face, d19abs and d19abscan 
programs from ILL
;
_exptl_crystal_colour dark-red
_exptl_crystal_density_diffrn 1.573
_exptl_crystal_description cube
_exptl_crystal_F_000 650
_exptl_crystal_preparation 'Magnetic properties'
_exptl_crystal_recrystallization_method 'Re-crystallisation from solvent: MeOH/H2O'
_exptl_crystal_size_max 1.85
_exptl_crystal_size_mid 1.50
_exptl_crystal_size_min 0.7
_refine_diff_density_max 0.927
_refine_diff_density_min -1.004
_refine_diff_density_rms 0.202
_refine_ls_extinction_method none
_refine_ls_goodness_of_fit_ref 1.133
_refine_ls_hydrogen_treatment refall
_refine_ls_matrix_type full
_refine_ls_number_parameters 982
_refine_ls_number_reflns 6404
_refine_ls_number_restraints 0
_refine_ls_restrained_S_all 1.133
_refine_ls_R_factor_all 0.0571
_refine_ls_R_factor_gt 0.0523
_refine_ls_shift/su_max 0.000
_refine_ls_shift/su_mean 0.000
_refine_ls_structure_factor_coef Fsqd
_refine_ls_weighting_details 'w=1/[\s^2^(Fo^2^)+(0.0860P)^2^+13.1541P] where P=(Fo^2^+2Fc^2^)/3'
_refine_ls_weighting_scheme calc
_refine_ls_wR_factor_gt 0.1358
_refine_ls_wR_factor_ref 0.1400
_reflns_Friedel_coverage 0.000
_reflns_number_gt 5881
_reflns_number_total 6404
_reflns_threshold_expression 'I > 2\s(I)'
_cod_data_source_file d0sc04918b2.cif
_cod_data_source_block Fe_bpp_Noxid_NHoxid_Neutrons_95K
_cod_depositor_comments
;Adding full bibliography for 1559642--1559653.cif.

 Adding full bibliography for 1559642--1559653.cif.
;
_cod_database_code 1559647
_shelx_shelxl_version_number 2018/3
_shelx_space_group_comment
;
The symmetry employed for this shelxl refinement is uniquely defined
by the following loop, which should always be used as a source of
symmetry information in preference to the above space-group names.
They are only intended as comments.
;

loop_
_space_group_symop_operation_xyz
'x, y, z'
'-x, -y, -z'

loop_
_atom_site_label
_atom_site_type_symbol
_atom_site_fract_x
_atom_site_fract_y
_atom_site_fract_z
_atom_site_U_iso_or_equiv
_atom_site_adp_type
_atom_site_occupancy
_atom_site_site_symmetry_order
_atom_site_calc_flag
_atom_site_refinement_flags_posn
_atom_site_refinement_flags_adp
_atom_site_refinement_flags_occupancy
_atom_site_disorder_assembly
_atom_site_disorder_group
Fe1 Fe 0.08315(16) 0.54669(11) 0.22439(8) 0.0137(3) Uani 1 1 d . . . . .
N1 N 0.17780(18) 0.50550(13) 0.39448(9) 0.0186(3) Uani 1 1 d . . . . .
H1N H 0.2734(5) 0.5759(4) 0.3770(3) 0.0299(10) Uani 1 1 d . . . . .
N2 N 0.08852(17) 0.48266(12) 0.34094(9) 0.0173(3) Uani 1 1 d . . . . .
N3 N -0.10560(17) 0.42920(12) 0.25787(9) 0.0169(3) Uani 1 1 d . . . . .
N4 N 0.00353(18) 0.56470(12) 0.12247(9) 0.0177(3) Uani 1 1 d . . . . .
N5 N 0.0473(2) 0.63005(14) 0.04625(9) 0.0197(4) Uani 1 1 d . . . . .
H5N H 0.1492(6) 0.6882(4) 0.0251(3) 0.0321(11) Uani 1 1 d . . . . .
N6 N -0.07320(19) 0.66604(14) 0.30858(9) 0.0195(3) Uani 1 1 d . . . . .
H6N H -0.1733(6) 0.6031(4) 0.3286(3) 0.0312(10) Uani 1 1 d . . . . .
N7 N 0.03185(18) 0.66150(12) 0.25782(9) 0.0170(3) Uani 1 1 d . . . . .
N8 N 0.26109(17) 0.67277(12) 0.17996(9) 0.0161(3) Uani 1 1 d . . . . .
N9 N 0.21030(17) 0.47912(12) 0.18029(9) 0.0158(3) Uani 1 1 d . . . . .
N10 N 0.20533(18) 0.37991(13) 0.17886(9) 0.0187(3) Uani 1 1 d . . . . .
H10N H 0.1204(6) 0.3088(4) 0.2126(3) 0.0312(10) Uani 1 1 d . . . . .
C1 C 0.1176(3) 0.43785(18) 0.46986(14) 0.0202(5) Uani 1 1 d . . . . .
H1 H 0.1767(6) 0.4471(5) 0.5196(3) 0.0408(12) Uani 1 1 d . . . . .
C2 C -0.0181(3) 0.36650(18) 0.46529(13) 0.0203(5) Uani 1 1 d . . . . .
H2 H -0.0956(6) 0.3033(4) 0.5139(3) 0.0360(11) Uani 1 1 d . . . . .
C3 C -0.0319(2) 0.39803(17) 0.38325(13) 0.0175(5) Uani 1 1 d . . . . .
C4 C -0.1472(2) 0.36588(17) 0.33575(13) 0.0168(4) Uani 1 1 d . . . . .
C5 C -0.2859(3) 0.28699(18) 0.36261(14) 0.0205(5) Uani 1 1 d . . . . .
H5 H -0.3177(6) 0.2391(4) 0.4255(3) 0.0380(12) Uani 1 1 d . . . . .
C6 C -0.3819(3) 0.27279(18) 0.30727(15) 0.0221(5) Uani 1 1 d . . . . .
H6 H -0.4905(6) 0.2122(4) 0.3259(3) 0.0398(12) Uani 1 1 d . . . . .
C7 C -0.3384(3) 0.33858(19) 0.22673(14) 0.0215(5) Uani 1 1 d . . . . .
H7 H -0.4122(6) 0.3283(4) 0.1835(3) 0.0383(12) Uani 1 1 d . . . . .
C8 C -0.1992(2) 0.41675(18) 0.20425(13) 0.0173(5) Uani 1 1 d . . . . .
C9 C -0.1326(3) 0.49513(18) 0.12568(13) 0.0180(5) Uani 1 1 d . . . . .
C10 C -0.1765(3) 0.5173(2) 0.04906(14) 0.0218(5) Uani 1 1 d . . . . .
H10 H -0.2762(7) 0.4764(5) 0.0316(3) 0.0437(13) Uani 1 1 d . . . . .
C11 C -0.0581(3) 0.6040(2) 0.00028(14) 0.0229(5) Uani 1 1 d . . . . .
H11 H -0.0387(6) 0.6493(5) -0.0624(3) 0.0391(12) Uani 1 1 d . . . . .
C12 C -0.0360(3) 0.76609(19) 0.32120(14) 0.0213(5) Uani 1 1 d . . . . .
H12 H -0.1059(6) 0.7870(5) 0.3586(3) 0.0413(13) Uani 1 1 d . . . . .
C13 C 0.1019(3) 0.83074(18) 0.27692(13) 0.0189(5) Uani 1 1 d . . . . .
H13 H 0.1612(6) 0.9143(4) 0.2732(3) 0.0348(11) Uani 1 1 d . . . . .
C14 C 0.1391(2) 0.76089(17) 0.23828(12) 0.0164(4) Uani 1 1 d . . . . .
C15 C 0.2670(2) 0.77152(17) 0.18592(12) 0.0157(4) Uani 1 1 d . . . . .
C16 C 0.3824(3) 0.86693(18) 0.14349(13) 0.0185(5) Uani 1 1 d . . . . .
H16 H 0.3830(6) 0.9461(4) 0.1476(3) 0.0354(11) Uani 1 1 d . . . . .
C17 C 0.4941(3) 0.85813(17) 0.09567(13) 0.0193(5) Uani 1 1 d . . . . .
H17 H 0.5852(6) 0.9299(4) 0.0609(3) 0.0369(12) Uani 1 1 d . . . . .
C18 C 0.4882(2) 0.75606(18) 0.08994(13) 0.0182(5) Uani 1 1 d . . . . .
H18 H 0.5755(5) 0.7482(4) 0.0531(3) 0.0311(10) Uani 1 1 d . . . . .
C19 C 0.3691(2) 0.66411(17) 0.13347(12) 0.0158(4) Uani 1 1 d . . . . .
C20 C 0.3405(2) 0.55104(17) 0.13639(12) 0.0157(4) Uani 1 1 d . . . . .
C21 C 0.4193(3) 0.49552(18) 0.10686(14) 0.0197(5) Uani 1 1 d . . . . .
H21 H 0.5248(6) 0.5299(4) 0.0722(3) 0.0373(11) Uani 1 1 d . . . . .
C22 C 0.3295(3) 0.38607(18) 0.13586(13) 0.0201(5) Uani 1 1 d . . . . .
H22 H 0.3443(6) 0.3136(4) 0.1297(4) 0.0397(12) Uani 1 1 d . . . . .
N11 N 1.11824(18) 1.00911(14) 0.06947(10) 0.0224(4) Uani 1 1 d . . . . .
O1 O 0.6926(3) 0.6680(2) 0.19162(16) 0.0216(6) Uani 1 1 d . . . . .
O2 O 0.6561(3) 0.7836(2) 0.25836(17) 0.0254(6) Uani 1 1 d . . . . .
O3 O 1.2422(3) 1.0842(2) 0.03091(17) 0.0285(6) Uani 1 1 d . . . . .
C23 C 0.7238(2) 0.76181(18) 0.20572(13) 0.0196(5) Uani 1 1 d . . . . .
C24 C 0.8573(2) 0.84912(18) 0.15370(13) 0.0185(5) Uani 1 1 d . . . . .
C25 C 0.9472(3) 0.82630(19) 0.10056(14) 0.0207(5) Uani 1 1 d . . . . .
H25 H 0.9177(6) 0.7457(4) 0.0929(3) 0.0385(12) Uani 1 1 d . . . . .
C26 C 0.8987(3) 0.95556(18) 0.16101(14) 0.0211(5) Uani 1 1 d . . . . .
H26 H 0.8302(6) 0.9757(4) 0.2009(3) 0.0419(13) Uani 1 1 d . . . . .
C27 C 1.0288(3) 1.03429(19) 0.11834(14) 0.0233(5) Uani 1 1 d . . . . .
H27 H 1.0694(6) 1.1185(4) 0.1196(4) 0.0438(13) Uani 1 1 d . . . . .
C28 C 1.0783(3) 0.90704(19) 0.05915(14) 0.0220(5) Uani 1 1 d . . . . .
H28 H 1.1557(6) 0.8948(5) 0.0185(3) 0.0415(12) Uani 1 1 d . . . . .
N12 N 0.19895(18) 0.19066(13) 0.50893(9) 0.0183(3) Uani 1 1 d . . . . .
O4 O 0.6555(3) 0.5127(2) 0.37811(16) 0.0222(6) Uani 1 1 d . . . . .
O5 O 0.5032(3) 0.5136(2) 0.28742(16) 0.0246(6) Uani 1 1 d . . . . .
H1O H 0.5968(6) 0.5927(4) 0.2420(3) 0.0383(12) Uani 1 1 d . . . . .
O6 O 0.0940(3) 0.1061(2) 0.55736(16) 0.0229(6) Uani 1 1 d . . . . .
C29 C 0.5381(3) 0.47526(18) 0.35477(13) 0.0193(5) Uani 1 1 d . . . . .
C30 C 0.4201(2) 0.37458(17) 0.40898(13) 0.0174(5) Uani 1 1 d . . . . .
C31 C 0.4269(3) 0.33687(18) 0.49056(13) 0.0185(5) Uani 1 1 d . . . . .
H31 H 0.5195(5) 0.3786(4) 0.5167(3) 0.0352(11) Uani 1 1 d . . . . .
C32 C 0.3003(3) 0.31655(18) 0.37865(13) 0.0202(5) Uani 1 1 d . . . . .
H32 H 0.2907(6) 0.3427(4) 0.3152(3) 0.0352(11) Uani 1 1 d . . . . .
C33 C 0.1913(3) 0.22496(19) 0.42870(13) 0.0203(5) Uani 1 1 d . . . . .
H33 H 0.0958(6) 0.1760(4) 0.4084(3) 0.0379(12) Uani 1 1 d . . . . .
C34 C 0.3163(3) 0.24554(18) 0.53965(13) 0.0192(5) Uani 1 1 d . . . . .
H34 H 0.3131(6) 0.2120(4) 0.6039(3) 0.0348(11) Uani 1 1 d . . . . .
N13 N 0.49878(18) 1.06853(13) -0.39305(10) 0.0197(3) Uani 1 1 d . . . . .
O7 O 0.1067(3) 0.7973(2) -0.16908(16) 0.0243(6) Uani 1 1 d . . . . .
O8 O -0.0074(3) 0.8085(2) -0.27586(16) 0.0227(6) Uani 1 1 d . . . . .
O9 O 0.6187(3) 1.1453(2) -0.43833(16) 0.0226(6) Uani 1 1 d . . . . .
C35 C 0.1044(2) 0.83435(17) -0.24281(13) 0.0186(5) Uani 1 1 d . . . . .
C36 C 0.2437(2) 0.91641(17) -0.29582(13) 0.0173(5) Uani 1 1 d . . . . .
C37 C 0.2517(3) 0.95388(17) -0.37951(13) 0.0191(5) Uani 1 1 d . . . . .
H37 H 0.1580(6) 0.9261(5) -0.4087(3) 0.0395(12) Uani 1 1 d . . . . .
C38 C 0.3680(3) 0.95674(19) -0.26267(14) 0.0207(5) Uani 1 1 d . . . . .
H38 H 0.3694(6) 0.9311(5) -0.1986(3) 0.0401(12) Uani 1 1 d . . . . .
C39 C 0.4943(3) 1.03241(19) -0.31164(14) 0.0209(5) Uani 1 1 d . . . . .
H39 H 0.5954(6) 1.0701(5) -0.2907(3) 0.0438(13) Uani 1 1 d . . . . .
C40 C 0.3807(3) 1.02952(18) -0.42762(13) 0.0191(5) Uani 1 1 d . . . . .
H40 H 0.3924(6) 1.0614(4) -0.4923(3) 0.0353(11) Uani 1 1 d . . . . .
O1W O 0.2055(4) 0.9789(3) 0.42515(17) 0.0238(6) Uani 1 1 d . . . . .
H1A H 0.1029(8) 0.9424(5) 0.4397(3) 0.0361(11) Uani 1 1 d . . . . .
H1B H 0.2474(6) 0.9231(5) 0.4319(3) 0.0362(11) Uani 1 1 d . . . . .
O2W O 0.2479(4) 1.1161(3) 0.27201(19) 0.0261(6) Uani 1 1 d . . . . .
H2A H 0.2369(6) 1.0697(5) 0.3263(4) 0.0375(11) Uani 1 1 d . . . . .
H2B H 0.1633(8) 1.1354(5) 0.2721(3) 0.0416(12) Uani 1 1 d . . . . .
O3W O 0.3959(4) 0.6965(2) 0.35700(19) 0.0256(6) Uani 1 1 d . . . . .
H3B H 0.3864(6) 0.7490(4) 0.3853(3) 0.0366(11) Uani 1 1 d . . . . .
H3A H 0.4861(7) 0.7257(5) 0.3201(3) 0.0408(12) Uani 1 1 d . . . . .
O4W O 0.2786(5) 0.7999(3) -0.05259(19) 0.0296(7) Uani 1 1 d . . . . .
H4A H 0.2280(7) 0.8021(5) -0.0983(4) 0.0422(12) Uani 1 1 d . . . . .
H4B H 0.3758(8) 0.8095(5) -0.0739(4) 0.0431(13) Uani 1 1 d . . . . .
O5W O 1.4345(4) 1.1578(3) 0.1281(2) 0.0337(7) Uani 1 1 d . . . . .
H5A H 1.3649(6) 1.1315(5) 0.0939(3) 0.0388(12) Uani 1 1 d . . . . .
H5B H 1.3790(7) 1.1434(5) 0.1803(4) 0.0448(13) Uani 1 1 d . . . . .

loop_
_atom_site_aniso_label
_atom_site_aniso_U_11
_atom_site_aniso_U_22
_atom_site_aniso_U_33
_atom_site_aniso_U_23
_atom_site_aniso_U_13
_atom_site_aniso_U_12
Fe1 0.0114(8) 0.0161(7) 0.0154(7) -0.0041(5) -0.0036(5) 0.0072(6)
N1 0.0160(9) 0.0218(8) 0.0191(7) -0.0056(6) -0.0046(6) 0.0080(8)
H1N 0.023(3) 0.032(2) 0.033(2) -0.0099(19) -0.0086(19) 0.006(2)
N2 0.0141(8) 0.0194(7) 0.0189(7) -0.0047(6) -0.0031(6) 0.0070(6)
N3 0.0130(8) 0.0180(7) 0.0198(7) -0.0050(6) -0.0033(6) 0.0059(6)
N4 0.0160(9) 0.0202(7) 0.0171(7) -0.0035(6) -0.0026(6) 0.0082(6)
N5 0.0187(10) 0.0254(8) 0.0183(7) -0.0061(6) -0.0039(7) 0.0120(8)
H5N 0.030(3) 0.031(2) 0.027(2) -0.0012(19) 0.001(2) 0.008(2)
N6 0.0156(10) 0.0242(8) 0.0215(7) -0.0081(6) -0.0032(6) 0.0096(8)
H6N 0.022(3) 0.038(3) 0.034(2) -0.007(2) -0.003(2) 0.012(2)
N7 0.0147(8) 0.0194(7) 0.0188(7) -0.0056(6) -0.0027(6) 0.0084(6)
N8 0.0136(8) 0.0157(7) 0.0195(7) -0.0047(6) -0.0017(6) 0.0064(6)
N9 0.0131(8) 0.0163(7) 0.0188(7) -0.0038(6) -0.0019(6) 0.0070(6)
N10 0.0169(9) 0.0189(8) 0.0227(8) -0.0064(7) -0.0046(7) 0.0088(7)
H10N 0.029(3) 0.030(2) 0.034(2) -0.006(2) -0.002(2) 0.013(2)
C1 0.0207(13) 0.0235(11) 0.0207(11) -0.0076(9) -0.0082(9) 0.0115(9)
H1 0.047(3) 0.050(3) 0.028(2) -0.011(2) -0.015(2) 0.019(3)
C2 0.0193(12) 0.0223(11) 0.0199(11) -0.0047(9) -0.0025(9) 0.0094(10)
H2 0.033(3) 0.035(2) 0.030(2) 0.001(2) 0.003(2) 0.006(2)
C3 0.0157(12) 0.0193(10) 0.0183(10) -0.0046(8) -0.0025(8) 0.0080(9)
C4 0.0138(12) 0.0163(9) 0.0195(10) -0.0047(8) -0.0037(8) 0.0047(8)
C5 0.0136(12) 0.0190(10) 0.0278(13) -0.0060(9) -0.0005(9) 0.0056(9)
H5 0.033(3) 0.036(2) 0.039(3) -0.008(2) -0.001(2) 0.008(2)
C6 0.0139(13) 0.0204(11) 0.0316(12) -0.0088(9) -0.0027(9) 0.0049(10)
H6 0.024(3) 0.037(3) 0.048(3) -0.010(2) -0.004(2) 0.001(2)
C7 0.0139(12) 0.0246(11) 0.0280(11) -0.0105(9) -0.0047(10) 0.0074(9)
H7 0.029(3) 0.045(3) 0.039(3) -0.011(2) -0.014(2) 0.010(2)
C8 0.0118(11) 0.0216(10) 0.0224(10) -0.0088(8) -0.0053(8) 0.0087(9)
C9 0.0169(12) 0.0220(10) 0.0183(10) -0.0074(8) -0.0044(8) 0.0096(9)
C10 0.0203(14) 0.0303(12) 0.0213(11) -0.0108(9) -0.0093(10) 0.0136(11)
H10 0.036(3) 0.053(3) 0.044(3) -0.016(2) -0.016(2) 0.015(3)
C11 0.0228(13) 0.0299(12) 0.0199(12) -0.0060(10) -0.0052(9) 0.0149(10)
H11 0.038(3) 0.048(3) 0.031(3) -0.009(2) -0.010(2) 0.015(2)
C12 0.0171(12) 0.0268(11) 0.0237(11) -0.0097(9) -0.0026(9) 0.0111(10)
H12 0.033(3) 0.052(3) 0.043(3) -0.021(2) 0.006(2) 0.017(2)
C13 0.0181(12) 0.0217(12) 0.0223(10) -0.0111(8) -0.0044(9) 0.0105(10)
H13 0.034(3) 0.030(3) 0.040(3) -0.013(2) -0.007(2) 0.011(2)
C14 0.0156(12) 0.0173(10) 0.0188(10) -0.0047(8) -0.0028(8) 0.0093(9)
C15 0.0130(11) 0.0154(9) 0.0187(10) -0.0040(8) -0.0017(8) 0.0059(8)
C16 0.0153(12) 0.0182(11) 0.0202(10) -0.0052(8) -0.0023(8) 0.0042(9)
H16 0.034(3) 0.031(3) 0.044(3) -0.014(2) -0.003(2) 0.015(2)
C17 0.0157(12) 0.0164(10) 0.0222(10) -0.0038(9) -0.0002(9) 0.0031(9)
H17 0.028(3) 0.027(2) 0.042(3) -0.002(2) 0.007(2) 0.002(2)
C18 0.0103(12) 0.0213(10) 0.0203(10) -0.0035(8) 0.0016(9) 0.0049(9)
H18 0.025(3) 0.036(2) 0.033(2) -0.0094(19) 0.007(2) 0.014(2)
C19 0.0125(11) 0.0178(10) 0.0173(9) -0.0035(8) -0.0009(8) 0.0072(8)
C20 0.0126(11) 0.0174(10) 0.0186(10) -0.0055(8) -0.0014(8) 0.0074(8)
C21 0.0191(14) 0.0217(10) 0.0234(11) -0.0081(9) -0.0031(10) 0.0125(10)
H21 0.027(3) 0.040(3) 0.048(3) -0.014(2) 0.001(2) 0.017(2)
C22 0.0209(13) 0.0190(11) 0.0235(11) -0.0070(8) -0.0033(9) 0.0105(9)
H22 0.037(3) 0.035(3) 0.056(3) -0.019(2) -0.009(2) 0.020(2)
N11 0.0144(9) 0.0295(8) 0.0221(7) -0.0060(6) -0.0033(6) 0.0075(7)
O1 0.0218(15) 0.0212(12) 0.0232(12) -0.0065(10) -0.0036(11) 0.0095(11)
O2 0.0179(15) 0.0312(14) 0.0255(13) -0.0086(11) 0.0020(11) 0.0079(11)
O3 0.0159(15) 0.0358(15) 0.0251(13) -0.0056(11) 0.0013(11) 0.0017(12)
C23 0.0152(12) 0.0203(10) 0.0229(10) -0.0037(8) -0.0043(9) 0.0074(9)
C24 0.0147(12) 0.0211(10) 0.0192(10) -0.0054(8) -0.0004(8) 0.0068(9)
C25 0.0176(13) 0.0241(12) 0.0231(11) -0.0073(9) -0.0011(9) 0.0109(9)
H25 0.042(3) 0.032(3) 0.047(3) -0.019(2) -0.001(2) 0.016(2)
C26 0.0164(12) 0.0189(10) 0.0247(11) -0.0047(9) 0.0021(9) 0.0045(9)
H26 0.038(3) 0.038(3) 0.048(3) -0.015(2) 0.011(2) 0.014(2)
C27 0.0186(13) 0.0233(12) 0.0256(11) -0.0057(9) 0.0011(9) 0.0065(10)
H27 0.038(3) 0.037(3) 0.052(3) -0.020(2) -0.002(2) 0.004(2)
C28 0.0165(13) 0.0273(11) 0.0223(11) -0.0065(9) -0.0002(9) 0.0093(10)
H28 0.037(3) 0.052(3) 0.042(3) -0.015(2) 0.000(2) 0.024(3)
N12 0.0134(8) 0.0221(7) 0.0206(7) -0.0066(6) -0.0026(6) 0.0078(6)
O4 0.0124(14) 0.0258(13) 0.0266(13) -0.0052(10) -0.0031(10) 0.0063(11)
O5 0.0212(15) 0.0265(13) 0.0248(13) -0.0029(11) -0.0066(11) 0.0093(12)
H1O 0.044(3) 0.042(3) 0.037(3) -0.010(2) -0.017(2) 0.024(3)
O6 0.0152(14) 0.0246(12) 0.0280(13) -0.0081(10) -0.0015(10) 0.0064(11)
C29 0.0171(13) 0.0205(10) 0.0204(10) -0.0050(8) -0.0032(9) 0.0075(9)
C30 0.0141(12) 0.0202(10) 0.0189(10) -0.0048(8) -0.0017(8) 0.0082(9)
C31 0.0149(12) 0.0223(10) 0.0188(10) -0.0067(9) -0.0041(9) 0.0067(9)
H31 0.021(3) 0.042(3) 0.037(2) -0.010(2) -0.011(2) 0.005(2)
C32 0.0182(12) 0.0217(10) 0.0207(12) -0.0067(9) -0.0061(9) 0.0063(9)
H32 0.041(3) 0.040(3) 0.024(2) -0.0071(19) -0.013(2) 0.013(2)
C33 0.0165(13) 0.0246(11) 0.0219(11) -0.0100(9) -0.0046(9) 0.0076(10)
H33 0.029(3) 0.042(3) 0.040(3) -0.016(2) -0.014(2) 0.006(2)
C34 0.0166(12) 0.0208(10) 0.0205(12) -0.0047(9) -0.0041(9) 0.0076(9)
H34 0.031(3) 0.046(3) 0.022(2) -0.002(2) -0.0027(19) 0.012(2)
N13 0.0155(9) 0.0206(7) 0.0225(7) -0.0047(6) -0.0033(6) 0.0070(6)
O7 0.0186(15) 0.0276(13) 0.0198(12) -0.0018(10) -0.0033(10) 0.0034(11)
O8 0.0166(14) 0.0228(12) 0.0257(13) -0.0053(10) -0.0061(11) 0.0039(11)
O9 0.0174(14) 0.0248(13) 0.0231(12) -0.0045(10) 0.0011(10) 0.0072(11)
C35 0.0144(12) 0.0202(10) 0.0221(11) -0.0058(8) -0.0039(9) 0.0072(9)
C36 0.0156(12) 0.0173(10) 0.0181(10) -0.0036(8) -0.0021(8) 0.0059(9)
C37 0.0173(13) 0.0186(10) 0.0190(10) -0.0030(8) -0.0044(9) 0.0051(9)
H37 0.031(3) 0.050(3) 0.036(3) -0.012(2) -0.016(2) 0.011(2)
C38 0.0178(13) 0.0247(11) 0.0195(12) -0.0046(9) -0.0048(9) 0.0083(9)
H38 0.035(3) 0.050(3) 0.024(3) -0.003(2) -0.008(2) 0.007(2)
C39 0.0138(13) 0.0238(11) 0.0226(11) -0.0040(9) -0.0049(9) 0.0049(9)
H39 0.033(3) 0.050(3) 0.038(3) -0.009(2) -0.011(2) 0.004(2)
C40 0.0168(12) 0.0207(10) 0.0183(12) -0.0051(9) -0.0023(8) 0.0057(9)
H40 0.035(3) 0.041(3) 0.026(3) -0.003(2) -0.007(2) 0.012(2)
O1W 0.020(2) 0.0283(15) 0.0263(14) -0.0087(11) -0.0066(13) 0.0121(16)
H1A 0.030(4) 0.040(3) 0.038(3) -0.004(2) -0.004(2) 0.017(3)
H1B 0.033(3) 0.040(3) 0.041(3) -0.012(2) -0.008(2) 0.020(3)
O2W 0.024(2) 0.0316(15) 0.0262(17) -0.0081(14) -0.0056(12) 0.0138(14)
H2A 0.036(3) 0.040(3) 0.035(3) -0.009(3) -0.008(2) 0.013(2)
H2B 0.031(3) 0.054(3) 0.046(3) -0.009(2) -0.002(2) 0.026(3)
O3W 0.0162(17) 0.0269(14) 0.0315(15) -0.0122(13) 0.0018(13) 0.0039(12)
H3B 0.031(3) 0.039(3) 0.042(3) -0.019(2) -0.002(2) 0.013(2)
H3A 0.031(3) 0.048(3) 0.037(3) -0.009(2) 0.000(3) 0.011(3)
O4W 0.022(2) 0.0388(16) 0.0239(15) -0.0064(12) -0.0047(15) 0.0072(14)
H4A 0.040(3) 0.044(3) 0.041(3) -0.008(2) -0.010(3) 0.014(2)
H4B 0.025(4) 0.055(3) 0.045(3) -0.011(2) -0.005(3) 0.012(3)
O5W 0.0203(17) 0.0498(19) 0.0291(17) -0.0135(15) -0.0038(16) 0.0091(14)
H5A 0.033(3) 0.045(3) 0.040(3) -0.016(2) -0.013(3) 0.012(2)
H5B 0.041(3) 0.055(3) 0.035(3) -0.010(2) -0.002(3) 0.017(3)

loop_
_atom_type_symbol
_atom_type_description
_atom_type_scat_dispersion_real
_atom_type_scat_dispersion_imag
_atom_type_scat_source
C C 0.0000 0.0000 'Neutron Data Booklet, ILL Grenoble, France (2003) ISBN 0-9704143-7-4'
H H 0.0000 0.0000 'Neutron Data Booklet, ILL Grenoble, France (2003) ISBN 0-9704143-7-4'
N N 0.0000 0.0000 'Neutron Data Booklet, ILL Grenoble, France (2003) ISBN 0-9704143-7-4'
O O 0.0000 0.0000 'Neutron Data Booklet, ILL Grenoble, France (2003) ISBN 0-9704143-7-4'
Fe Fe 0.0000 0.0000 'Neutron Data Booklet, ILL Grenoble, France (2003) ISBN 0-9704143-7-4'

loop_
_geom_angle_atom_site_label_1
_geom_angle_atom_site_label_2
_geom_angle_atom_site_label_3
_geom_angle
_geom_angle_site_symmetry_1
_geom_angle_site_symmetry_3
_geom_angle_publ_flag
N8 Fe1 N3 172.61(11) . . ?
N8 Fe1 N4 93.77(9) . . ?
N3 Fe1 N4 79.40(9) . . ?
N8 Fe1 N7 79.18(8) . . ?
N3 Fe1 N7 98.39(9) . . ?
N4 Fe1 N7 94.21(9) . . ?
N8 Fe1 N2 108.31(9) . . ?
N3 Fe1 N2 78.47(8) . . ?
N4 Fe1 N2 157.87(11) . . ?
N7 Fe1 N2 88.64(8) . . ?
N8 Fe1 N9 78.64(8) . . ?
N3 Fe1 N9 104.11(9) . . ?
N4 Fe1 N9 91.14(8) . . ?
N7 Fe1 N9 157.47(10) . . ?
N2 Fe1 N9 94.58(9) . . ?
N2 N1 C1 111.24(17) . . ?
N2 N1 H1N 119.6(3) . . ?
C1 N1 H1N 128.5(3) . . ?
N1 N2 C3 106.11(15) . . ?
N1 N2 Fe1 137.31(13) . . ?
C3 N2 Fe1 116.33(14) . . ?
C8 N3 C4 120.48(18) . . ?
C8 N3 Fe1 119.07(14) . . ?
C4 N3 Fe1 120.25(14) . . ?
N5 N4 C9 106.58(16) . . ?
N5 N4 Fe1 137.53(14) . . ?
C9 N4 Fe1 115.89(14) . . ?
N4 N5 C11 111.05(18) . . ?
N4 N5 H5N 123.9(3) . . ?
C11 N5 H5N 124.9(3) . . ?
N7 N6 C12 110.99(17) . . ?
N7 N6 H6N 122.7(3) . . ?
C12 N6 H6N 125.9(3) . . ?
N6 N7 C14 106.22(16) . . ?
N6 N7 Fe1 137.18(13) . . ?
C14 N7 Fe1 115.21(14) . . ?
C19 N8 C15 120.28(17) . . ?
C19 N8 Fe1 119.77(14) . . ?
C15 N8 Fe1 119.23(14) . . ?
N10 N9 C20 106.31(15) . . ?
N10 N9 Fe1 138.62(13) . . ?
C20 N9 Fe1 115.04(13) . . ?
N9 N10 C22 111.02(16) . . ?
N9 N10 H10N 122.2(3) . . ?
C22 N10 H10N 126.5(3) . . ?
N1 C1 C2 107.81(19) . . ?
N1 C1 H1 119.7(4) . . ?
C2 C1 H1 132.5(4) . . ?
C1 C2 C3 104.3(2) . . ?
C1 C2 H2 127.5(4) . . ?
C3 C2 H2 128.1(4) . . ?
N2 C3 C2 110.49(19) . . ?
N2 C3 C4 114.15(18) . . ?
C2 C3 C4 135.2(2) . . ?
N3 C4 C5 121.2(2) . . ?
N3 C4 C3 110.77(18) . . ?
C5 C4 C3 128.0(2) . . ?
C4 C5 C6 118.5(2) . . ?
C4 C5 H5 119.8(4) . . ?
C6 C5 H5 121.6(4) . . ?
C5 C6 C7 120.1(2) . . ?
C5 C6 H6 120.6(4) . . ?
C7 C6 H6 119.3(4) . . ?
C8 C7 C6 118.4(2) . . ?
C8 C7 H7 121.0(4) . . ?
C6 C7 H7 120.6(4) . . ?
N3 C8 C7 121.3(2) . . ?
N3 C8 C9 110.76(19) . . ?
C7 C8 C9 127.9(2) . . ?
N4 C9 C10 110.06(19) . . ?
N4 C9 C8 114.79(19) . . ?
C10 C9 C8 135.1(2) . . ?
C11 C10 C9 104.5(2) . . ?
C11 C10 H10 127.0(4) . . ?
C9 C10 H10 128.5(4) . . ?
N5 C11 C10 107.79(19) . . ?
N5 C11 H11 119.7(4) . . ?
C10 C11 H11 132.6(4) . . ?
N6 C12 C13 108.2(2) . . ?
N6 C12 H12 122.7(4) . . ?
C13 C12 H12 129.2(4) . . ?
C12 C13 C14 103.7(2) . . ?
C12 C13 H13 126.7(4) . . ?
C14 C13 H13 129.6(4) . . ?
N7 C14 C13 110.92(19) . . ?
N7 C14 C15 114.83(18) . . ?
C13 C14 C15 134.2(2) . . ?
N8 C15 C16 121.47(19) . . ?
N8 C15 C14 110.53(17) . . ?
C16 C15 C14 128.0(2) . . ?
C17 C16 C15 118.3(2) . . ?
C17 C16 H16 121.5(3) . . ?
C15 C16 H16 120.2(3) . . ?
C16 C17 C18 120.2(2) . . ?
C16 C17 H17 121.0(4) . . ?
C18 C17 H17 118.8(4) . . ?
C19 C18 C17 118.5(2) . . ?
C19 C18 H18 120.7(3) . . ?
C17 C18 H18 120.7(3) . . ?
N8 C19 C18 121.24(19) . . ?
N8 C19 C20 110.83(18) . . ?
C18 C19 C20 127.9(2) . . ?
N9 C20 C21 110.39(18) . . ?
N9 C20 C19 114.72(18) . . ?
C21 C20 C19 134.8(2) . . ?
C22 C21 C20 104.3(2) . . ?
C22 C21 H21 128.3(4) . . ?
C20 C21 H21 127.3(3) . . ?
N10 C22 C21 107.9(2) . . ?
N10 C22 H22 120.7(4) . . ?
C21 C22 H22 131.3(4) . . ?
O3 N11 C27 119.6(2) . . ?
O3 N11 C28 119.8(2) . . ?
C27 N11 C28 120.55(19) . . ?
C23 O1 O2 26.35(14) . . ?
C23 O1 C24 35.34(14) . . ?
O2 O1 C24 61.68(11) . . ?
C23 O1 O5 117.4(2) . . ?
O2 O1 O5 91.34(13) . . ?
C24 O1 O5 151.73(15) . . ?
C23 O1 C25 65.50(16) . . ?
O2 O1 C25 91.77(12) . . ?
C24 O1 C25 30.24(8) . . ?
O5 O1 C25 167.61(15) . . ?
C23 O1 H1O 114.9(3) . . ?
O2 O1 H1O 88.8(3) . . ?
C24 O1 H1O 149.2(3) . . ?
O5 O1 H1O 2.6(3) . . ?
C25 O1 H1O 167.5(3) . . ?
C23 O2 O1 27.48(15) . . ?
O2 C23 O1 126.2(3) . . ?
O2 C23 C24 119.1(2) . . ?
O1 C23 C24 114.7(2) . . ?
C25 C24 C26 118.5(2) . . ?
C25 C24 C23 121.5(2) . . ?
C26 C24 C23 119.9(2) . . ?
C25 C24 O1 91.73(16) . . ?
C26 C24 O1 149.79(18) . . ?
C23 C24 O1 29.92(12) . . ?
C28 C25 C24 120.1(2) . . ?
C28 C25 O1 176.48(18) . . ?
C24 C25 O1 58.02(13) . . ?
C28 C25 H25 119.6(4) . . ?
C24 C25 H25 120.3(4) . . ?
O1 C25 H25 62.2(3) . . ?
C27 C26 C24 120.0(2) . . ?
C27 C26 H26 120.0(4) . . ?
C24 C26 H26 120.0(4) . . ?
N11 C27 C26 120.6(2) . . ?
N11 C27 H27 114.1(4) . . ?
C26 C27 H27 125.3(4) . . ?
N11 C28 C25 120.2(2) . . ?
N11 C28 H28 115.4(4) . . ?
C25 C28 H28 124.4(4) . . ?
O6 N12 C33 120.58(19) . . ?
O6 N12 C34 119.31(19) . . ?
C33 N12 C34 120.11(18) . . ?
C29 O4 O5 26.98(14) . . ?
C29 O5 O4 26.12(14) . . ?
C29 O5 C30 36.07(14) . . ?
O4 O5 C30 62.19(11) . . ?
C29 O5 O1 116.3(2) . . ?
O4 O5 O1 90.22(13) . . ?
C30 O5 O1 152.14(15) . . ?
C29 O5 C32 66.09(16) . . ?
O4 O5 C32 92.06(12) . . ?
C30 O5 C32 30.45(8) . . ?
O1 O5 C32 169.56(15) . . ?
C29 O5 H1O 115.4(3) . . ?
O4 O5 H1O 89.2(3) . . ?
C30 O5 H1O 151.4(3) . . ?
O1 O5 H1O 2.6(3) . . ?
C32 O5 H1O 172.1(3) . . ?
O4 C29 O5 126.9(2) . . ?
O4 C29 C30 119.2(2) . . ?
O5 C29 C30 113.9(2) . . ?
C31 C30 C32 118.2(2) . . ?
C31 C30 C29 121.1(2) . . ?
C32 C30 C29 120.7(2) . . ?
C31 C30 O5 149.55(18) . . ?
C32 C30 O5 91.47(16) . . ?
C29 C30 O5 30.06(12) . . ?
C34 C31 C30 120.3(2) . . ?
C34 C31 H31 119.0(3) . . ?
C30 C31 H31 120.8(3) . . ?
C33 C32 C30 120.7(2) . . ?
C33 C32 O5 173.08(18) . . ?
C30 C32 O5 58.08(13) . . ?
C33 C32 H32 118.6(3) . . ?
C30 C32 H32 120.7(3) . . ?
O5 C32 H32 63.1(3) . . ?
N12 C33 C32 120.2(2) . . ?
N12 C33 H33 115.9(3) . . ?
C32 C33 H33 124.0(4) . . ?
N12 C34 C31 120.6(2) . . ?
N12 C34 H34 114.8(3) . . ?
C31 C34 H34 124.5(4) . . ?
O9 N13 C40 119.79(19) . . ?
O9 N13 C39 119.36(19) . . ?
C40 N13 C39 120.82(18) . . ?
O7 C35 O8 124.5(2) . . ?
O7 C35 C36 118.0(2) . . ?
O8 C35 C36 117.5(2) . . ?
C38 C36 C37 118.0(2) . . ?
C38 C36 C35 121.01(19) . . ?
C37 C36 C35 120.9(2) . . ?
C40 C37 C36 120.3(2) . . ?
C40 C37 H37 118.3(4) . . ?
C36 C37 H37 121.4(4) . . ?
C39 C38 C36 120.5(2) . . ?
C39 C38 H38 117.7(4) . . ?
C36 C38 H38 121.9(4) . . ?
N13 C39 C38 120.3(2) . . ?
N13 C39 H39 114.2(4) . . ?
C38 C39 H39 125.4(4) . . ?
N13 C40 C37 120.0(2) . . ?
N13 C40 H40 116.7(3) . . ?
C37 C40 H40 123.3(4) . . ?
H1A O1W H1B 107.5(5) . . ?
H2A O2W H2B 105.4(6) . . ?
H3B O3W H3A 111.4(6) . . ?
H4A O4W H4B 106.0(6) . . ?
H5A O5W H5B 105.8(6) . . ?

loop_
_geom_bond_atom_site_label_1
_geom_bond_atom_site_label_2
_geom_bond_distance
_geom_bond_site_symmetry_2
_geom_bond_publ_flag
Fe1 N8 1.934(2) . ?
Fe1 N3 1.934(2) . ?
Fe1 N4 1.967(2) . ?
Fe1 N7 1.980(2) . ?
Fe1 N2 1.996(2) . ?
Fe1 N9 1.998(2) . ?
N1 N2 1.335(2) . ?
N1 C1 1.351(3) . ?
N1 H1N 1.050(5) . ?
N2 C3 1.347(3) . ?
N3 C8 1.351(3) . ?
N3 C4 1.353(3) . ?
N4 N5 1.339(2) . ?
N4 C9 1.345(3) . ?
N5 C11 1.355(3) . ?
N5 H5N 1.021(6) . ?
N6 N7 1.336(2) . ?
N6 C12 1.348(3) . ?
N6 H6N 1.031(6) . ?
N7 C14 1.344(3) . ?
N8 C19 1.344(3) . ?
N8 C15 1.346(3) . ?
N9 N10 1.334(2) . ?
N9 C20 1.356(3) . ?
N10 C22 1.357(3) . ?
N10 H10N 1.042(5) . ?
C1 C2 1.382(3) . ?
C1 H1 1.075(5) . ?
C2 C3 1.401(3) . ?
C2 H2 1.068(5) . ?
C3 C4 1.455(3) . ?
C4 C5 1.385(3) . ?
C5 C6 1.391(3) . ?
C5 H5 1.080(6) . ?
C6 C7 1.400(3) . ?
C6 H6 1.076(6) . ?
C7 C8 1.381(3) . ?
C7 H7 1.079(6) . ?
C8 C9 1.449(3) . ?
C9 C10 1.412(3) . ?
C10 C11 1.382(3) . ?
C10 H10 1.059(7) . ?
C11 H11 1.072(6) . ?
C12 C13 1.391(3) . ?
C12 H12 1.061(6) . ?
C13 C14 1.400(3) . ?
C13 H13 1.063(5) . ?
C14 C15 1.446(3) . ?
C15 C16 1.391(3) . ?
C16 C17 1.386(3) . ?
C16 H16 1.088(5) . ?
C17 C18 1.390(3) . ?
C17 H17 1.079(5) . ?
C18 C19 1.390(3) . ?
C18 H18 1.086(5) . ?
C19 C20 1.446(3) . ?
C20 C21 1.401(3) . ?
C21 C22 1.386(3) . ?
C21 H21 1.056(6) . ?
C22 H22 1.069(6) . ?
N11 O3 1.302(3) . ?
N11 C27 1.356(3) . ?
N11 C28 1.357(3) . ?
O1 C23 1.282(4) . ?
O1 O2 2.243(4) . ?
O1 C24 2.335(3) . ?
O1 O5 2.420(4) . ?
O1 C25 2.751(4) . ?
O1 H1O 1.222(6) . ?
O2 C23 1.233(4) . ?
C23 C24 1.487(3) . ?
C24 C25 1.386(3) . ?
C24 C26 1.393(3) . ?
C25 C28 1.385(3) . ?
C25 H25 1.069(5) . ?
C26 C27 1.376(3) . ?
C26 H26 1.072(6) . ?
C27 H27 1.076(6) . ?
C28 H28 1.081(6) . ?
N12 O6 1.303(3) . ?
N12 C33 1.361(3) . ?
N12 C34 1.364(3) . ?
O4 C29 1.238(4) . ?
O4 O5 2.249(4) . ?
O5 C29 1.276(4) . ?
O5 C30 2.330(3) . ?
O5 C32 2.744(3) . ?
O5 H1O 1.200(6) . ?
C29 C30 1.500(3) . ?
C30 C31 1.386(3) . ?
C30 C32 1.391(3) . ?
C31 C34 1.375(3) . ?
C31 H31 1.088(5) . ?
C32 C33 1.376(3) . ?
C32 H32 1.083(5) . ?
C33 H33 1.086(5) . ?
C34 H34 1.082(5) . ?
N13 O9 1.319(3) . ?
N13 C40 1.351(3) . ?
N13 C39 1.357(3) . ?
O7 C35 1.251(4) . ?
O8 C35 1.263(4) . ?
C35 C36 1.504(3) . ?
C36 C38 1.389(3) . ?
C36 C37 1.390(3) . ?
C37 C40 1.386(3) . ?
C37 H37 1.082(6) . ?
C38 C39 1.375(3) . ?
C38 H38 1.073(5) . ?
C39 H39 1.087(6) . ?
C40 H40 1.072(5) . ?
O1W H1A 0.953(10) . ?
O1W H1B 0.973(9) . ?
O2W H2A 0.969(8) . ?
O2W H2B 0.966(10) . ?
O3W H3B 0.972(7) . ?
O3W H3A 0.957(8) . ?
O4W H4A 0.962(9) . ?
O4W H4B 0.962(10) . ?
O5W H5A 0.966(8) . ?
O5W H5B 0.953(8) . ?

loop_
_geom_hbond_atom_site_label_D
_geom_hbond_atom_site_label_H
_geom_hbond_atom_site_label_A
_geom_hbond_distance_DH
_geom_hbond_distance_HA
_geom_hbond_distance_DA
_geom_hbond_angle_DHA
_geom_hbond_site_symmetry_A
_geom_hbond_publ_flag
N1 H1N O3W 1.050(5) 1.604(6) 2.638(3) 166.9(5) . yes
N5 H5N O4W 1.021(6) 1.785(6) 2.724(4) 151.2(5) . yes
N6 H6N O4 1.031(6) 1.728(6) 2.744(3) 167.3(5) 1_455 yes
N10 H10N O8 1.042(5) 1.660(6) 2.691(3) 169.7(5) 2_565 yes
O1W H1B O9 0.973(9) 1.868(7) 2.809(5) 162.0(5) 2_675 yes
O1W H1A O6 0.953(10) 1.832(8) 2.765(5) 165.6(5) 2_566 yes
O2W H2A O1W 0.969(8) 1.781(7) 2.749(5) 176.3(5) . yes
O2W H2B O8 0.966(10) 1.957(8) 2.918(5) 172.6(6) 2_575 yes
O3W H3A O2 0.957(8) 1.741(7) 2.697(4) 175.8(6) . yes
O3W H3B O9 0.972(7) 1.873(6) 2.844(4) 176.2(5) 2_675 yes
O4W H4A O7 0.962(9) 1.768(7) 2.719(5) 169.8(6) . yes
O4W H4B O5W 0.962(10) 1.898(8) 2.854(6) 172.4(6) 2_775 yes
O5W H5B O2W 0.953(8) 1.843(7) 2.788(5) 170.9(6) 1_655 yes
O5W H5A O3 0.966(8) 1.740(7) 2.706(5) 178.9(6) . yes
